data_4114382
loop_
_publ_author_name
'Yoshiharu Nishiyama'
'Junji Sugiyama'
'Henri Chanzy'
'Paul Langan'

_publ_section_title
;
 Crystal Structure and Hydrogen Bonding System in Cellulose I\afrom
 Synchrotron X-ray and Neutron Fiber Diffraction
;
_journal_name_full 'Journal of the American Chemical Society'
_journal_page_first 14300
_journal_page_last 14306
_journal_paper_doi 10.1021/ja037055w
_journal_volume 125
_journal_year 2003
_chemical_formula_moiety 'C12 H14 O10'
_chemical_formula_sum 'C12 H24 O10'
_chemical_formula_weight 318.23
_chemical_name_common cellulose
_chemical_name_systematic
;
 ?
;
_space_group_IT_number 1
_symmetry_cell_setting 1
_symmetry_space_group_name_Hall 'P 1'
_symmetry_space_group_name_H-M 'P 1'
_atom_sites_solution_hydrogens geom
_atom_sites_solution_primary direct
_atom_sites_solution_secondary difmap
_audit_creation_method SHELXL-97
_cell_angle_alpha 80.37(5)
_cell_angle_beta 118.08(5)
_cell_angle_gamma 114.80(5)
_cell_formula_units_Z 1
_cell_length_a 10.400(10)
_cell_length_b 6.717(6)
_cell_length_c 5.962(7)
_cell_measurement_reflns_used 255
_cell_measurement_temperature 293(2)
_cell_measurement_theta_max 21.10
_cell_measurement_theta_min 2.45
_cell_volume 333.3(6)
_computing_structure_refinement 'SHELXL-97 (Sheldrick, 1997)'
_computing_structure_solution 'SHELXL-97 (Sheldrick, 1997)'
_diffrn_ambient_temperature 293(2)
_diffrn_measured_fraction_theta_full 0.366
_diffrn_measured_fraction_theta_max 0.366
_diffrn_measurement_device_type id13
_diffrn_measurement_method fiber
_diffrn_radiation_monochromator graphite
_diffrn_radiation_source esrf
_diffrn_radiation_type synchrotron
_diffrn_radiation_wavelength 0.72060
_diffrn_reflns_av_R_equivalents 0.0000
_diffrn_reflns_av_sigmaI/netI 0.0767
_diffrn_reflns_limit_h_max 8
_diffrn_reflns_limit_h_min 0
_diffrn_reflns_limit_k_max 5
_diffrn_reflns_limit_k_min -6
_diffrn_reflns_limit_l_max 5
_diffrn_reflns_limit_l_min -5
_diffrn_reflns_number 255
_diffrn_reflns_theta_full 21.10
_diffrn_reflns_theta_max 21.10
_diffrn_reflns_theta_min 2.45
_exptl_absorpt_coefficient_mu 0.143
_exptl_absorpt_correction_type none
_exptl_crystal_colour white
_exptl_crystal_density_diffrn 1.636
_exptl_crystal_description fiber
_exptl_crystal_F_000 176
_exptl_crystal_size_max 10mm
_exptl_crystal_size_mid 2mm
_exptl_crystal_size_min 2mm
_refine_diff_density_max 0.850
_refine_diff_density_min -0.768
_refine_diff_density_rms 0.192
_refine_ls_abs_structure_details 'Flack H D (1983), Acta Cryst. A39, 876-881'
_refine_ls_abs_structure_Flack 10(10)
_refine_ls_extinction_method none
_refine_ls_goodness_of_fit_ref 2.408
_refine_ls_hydrogen_treatment mixed
_refine_ls_matrix_type full
_refine_ls_number_parameters 68
_refine_ls_number_reflns 255
_refine_ls_number_restraints 65
_refine_ls_restrained_S_all 2.161
_refine_ls_R_factor_all 0.1867
_refine_ls_R_factor_gt 0.1779
_refine_ls_shift/su_max 0.000
_refine_ls_shift/su_mean 0.000
_refine_ls_structure_factor_coef Fsqd
_refine_ls_weighting_details 'calc w=1/[\s^2^(Fo^2^)+(0.2000P)^2^+0.0000P] where P=(Fo^2^+2Fc^2^)/3'
_refine_ls_weighting_scheme calc
_refine_ls_wR_factor_gt 0.4296
_refine_ls_wR_factor_ref 0.4353
_reflns_number_gt 236
_reflns_number_total 255
_reflns_threshold_expression >2sigma(I)
_cod_data_source_file ja037055wsi20030711_112804_1.cif
_cod_data_source_block xray
_cod_database_code 4114382

loop_
_symmetry_equiv_pos_as_xyz
'x, y, z'

loop_
_atom_site_label
_atom_site_type_symbol
_atom_site_fract_x
_atom_site_fract_y
_atom_site_fract_z
_atom_site_U_iso_or_equiv
_atom_site_adp_type
_atom_site_occupancy
_atom_site_symmetry_multiplicity
_atom_site_calc_flag
_atom_site_refinement_flags
O51 O 0.239(2) 0.152(4) -0.044(6) 0.016(3) Uiso 1 1 d D
C11 C 0.254(3) -0.054(4) 0.031(6) 0.016(3) Uiso 1 1 d D
H11 H 0.1973 -0.1585 -0.1140 0.019 Uiso 1 1 calc R
O11 O 0.416(3) -0.009(4) 0.157(5) 0.016(3) Uiso 1 1 d D
C21 C 0.193(3) -0.143(4) 0.234(6) 0.016(3) Uiso 1 1 d D
H21 H 0.2550 -0.0383 0.3792 0.019 Uiso 1 1 calc R
C31 C 0.022(3) -0.174(5) 0.114(6) 0.016(3) Uiso 1 1 d D
H31 H -0.0404 -0.2902 -0.0201 0.019 Uiso 1 1 calc R
C41 C 0.000(2) 0.035(4) -0.003(6) 0.016(3) Uiso 1 1 d D
H41 H 0.0464 0.1410 0.1359 0.019 Uiso 1 1 calc R
C51 C 0.079(2) 0.138(4) -0.175(5) 0.016(3) Uiso 1 1 d D
H51 H 0.0220 0.0485 -0.3333 0.019 Uiso 1 1 calc R
C61 C 0.092(3) 0.374(4) -0.236(7) 0.016(3) Uiso 1 1 d D
H61A H 0.1302 0.4540 -0.0814 0.019 Uiso 1 1 calc R
H61B H 0.1664 0.4464 -0.3072 0.019 Uiso 1 1 calc R
O21 O 0.211(4) -0.346(5) 0.313(7) 0.016(3) Uiso 1 1 d D
O31 O -0.031(4) -0.243(7) 0.307(7) 0.016(3) Uiso 1 1 d D
O61 O -0.059(4) 0.371(7) -0.413(7) 0.016(3) Uiso 1 1 d D
O52 O 0.680(3) -0.158(4) 0.046(6) 0.016(3) Uiso 1 1 d D
C12 C 0.766(3) 0.048(4) -0.026(6) 0.016(3) Uiso 1 1 d D
H12 H 0.8462 0.1471 0.1231 0.019 Uiso 1 1 calc R
O12 O 0.837(2) 0.003(5) -0.152(5) 0.016(3) Uiso 1 1 d D
C22 C 0.650(3) 0.147(4) -0.218(6) 0.016(3) Uiso 1 1 d D
H22 H 0.5732 0.0483 -0.3680 0.019 Uiso 1 1 calc R
C32 C 0.566(3) 0.180(5) -0.086(6) 0.016(3) Uiso 1 1 d D
H32 H 0.6442 0.2833 0.0593 0.019 Uiso 1 1 calc R
C42 C 0.483(3) -0.038(4) 0.008(6) 0.016(3) Uiso 1 1 d D
H42 H 0.3980 -0.1353 -0.1395 0.019 Uiso 1 1 calc R
C52 C 0.596(3) -0.148(4) 0.175(5) 0.016(3) Uiso 1 1 d D
H52 H 0.6716 -0.0623 0.3350 0.019 Uiso 1 1 calc R
C62 C 0.512(4) -0.382(4) 0.231(7) 0.016(3) Uiso 1 1 d D
H62A H 0.4236 -0.4600 0.0751 0.019 Uiso 1 1 calc R
H62B H 0.5849 -0.4562 0.2993 0.019 Uiso 1 1 calc R
O22 O 0.740(4) 0.352(5) -0.288(7) 0.016(3) Uiso 1 1 d D
O32 O 0.455(4) 0.270(6) -0.261(7) 0.016(3) Uiso 1 1 d D
O62 O 0.457(5) -0.387(6) 0.409(7) 0.016(3) Uiso 1 1 d D

loop_
_atom_type_symbol
_atom_type_description
_atom_type_scat_dispersion_real
_atom_type_scat_dispersion_imag
_atom_type_scat_source
C C 0.0033 0.0000 'International Tables Vol C Tables 4.2.6.8 and 6.1.1.4'
H H 0.0000 0.0000 'International Tables Vol C Tables 4.2.6.8 and 6.1.1.4'
O O 0.0106 0.0000 'International Tables Vol C Tables 4.2.6.8 and 6.1.1.4'

loop_
_geom_angle_atom_site_label_1
_geom_angle_atom_site_label_2
_geom_angle_atom_site_label_3
_geom_angle
_geom_angle_site_symmetry_1
_geom_angle_site_symmetry_3
C11 O51 C51 114.5(15) . .
O11 C11 O51 106.5(15) . .
O11 C11 C21 105.9(18) . .
O51 C11 C21 107.6(16) . .
C11 O11 C42 116(2) . .
O21 C21 C31 111.5(14) . .
O21 C21 C11 107.5(19) . .
C31 C21 C11 107.9(17) . .
O31 C31 C21 107.7(18) . .
O31 C31 C41 111.0(19) . .
C21 C31 C41 111.4(15) . .
O12 C41 C31 113.1(16) 1_455 .
O12 C41 C51 106.3(14) 1_455 .
C31 C41 C51 113.4(14) . .
O51 C51 C41 108.7(13) . .
O51 C51 C61 105.7(13) . .
C41 C51 C61 112.2(14) . .
O61 C61 C51 109.3(16) . .
C12 O52 C52 115.1(15) . .
O12 C12 O52 106.5(15) . .
O12 C12 C22 107.3(18) . .
O52 C12 C22 108.8(16) . .
C12 O12 C41 116(2) . 1_655
O22 C22 C32 110.9(14) . .
O22 C22 C12 107.6(19) . .
C32 C22 C12 107.2(17) . .
O32 C32 C22 108.8(18) . .
O32 C32 C42 110.6(18) . .
C22 C32 C42 110.1(16) . .
O11 C42 C52 106.7(16) . .
O11 C42 C32 111.7(17) . .
C52 C42 C32 112.0(14) . .
O52 C52 C42 109.2(14) . .
O52 C52 C62 106.3(13) . .
C42 C52 C62 113.2(14) . .
O62 C62 C52 110.7(17) . .

loop_
_geom_bond_atom_site_label_1
_geom_bond_atom_site_label_2
_geom_bond_distance
_geom_bond_site_symmetry_2
O51 C11 1.430(12) .
O51 C51 1.431(13) .
C11 O11 1.402(19) .
C11 C21 1.54(2) .
O11 C42 1.436(17) .
C21 O21 1.427(11) .
C21 C31 1.507(18) .
C31 O31 1.431(14) .
C31 C41 1.515(15) .
C41 O12 1.433(17) 1_455
C41 C51 1.519(15) .
C51 C61 1.530(19) .
C61 O61 1.419(9) .
O52 C12 1.425(12) .
O52 C52 1.433(13) .
C12 O12 1.406(19) .
C12 C22 1.53(2) .
O12 C41 1.433(17) 1_655
C22 O22 1.428(11) .
C22 C32 1.512(18) .
C32 O32 1.422(14) .
C32 C42 1.522(15) .
C42 C52 1.515(15) .
C52 C62 1.515(19) .
C62 O62 1.417(9) .
